data_4062084
loop_
_publ_author_name
'Duran, Josep'
'Brugat, N\'uria'
'Polo, Alfonso'
'Real, Julio'
'Fontrodona, Xavier'
'Benet-Buchholz, Jordi'

_publ_section_title
;
 Synthesis and characterization of a new chiral phosphinothiol ligand derived
 from (-)-menthone and its palladium(II) and platinum(II) complexes
;
_journal_name_full Organometallics
_journal_year 2003
_chemical_formula_sum 'C46.5 H61 Cl P2 Pt S2'
_chemical_formula_weight 976.55
_space_group_IT_number 5
_symmetry_cell_setting monoclinic
_symmetry_space_group_name_Hall 'C 2y'
_symmetry_space_group_name_H-M 'C 1 2 1'
_cell_angle_alpha 90.00
_cell_angle_beta 90.1930(10)
_cell_angle_gamma 90.00
_cell_formula_units_Z 4
_cell_length_a 22.8698(5)
_cell_length_b 9.5592(2)
_cell_length_c 20.3273(5)
_cell_measurement_temperature 153(2)
_cell_volume 4443.87(17)
_diffrn_ambient_temperature 153(2)
_exptl_crystal_density_diffrn 1.460
_cod_depositor_comments
;
The following automatic conversions were performed:
'_symmetry_cell_setting' value 'Monoclinic' changed to 'monoclinic'
according to '/home/saulius/struct/CIF-dictionaries/cif_core.dic'
dictionary named 'cif_core.dic' version 2.4.1 from 2010-06-29.

Automatic conversion script
Id: cif_fix_enum 1527 2010-12-29 10:47:43Z saulius 
;
_cod_original_sg_symbol_H-M 'C 2'
_cod_original_formula_sum 'C46.50 H61 Cl P2 Pt S2'
_cod_database_code 4062084

loop_
_symmetry_equiv_pos_as_xyz
'x, y, z'
'-x, y, -z'
'x+1/2, y+1/2, z'
'-x+1/2, y+1/2, -z'

loop_
_atom_site_label
_atom_site_type_symbol
_atom_site_fract_x
_atom_site_fract_y
_atom_site_fract_z
_atom_site_U_iso_or_equiv
_atom_site_adp_type
_atom_site_occupancy
_atom_site_symmetry_multiplicity
_atom_site_calc_flag
_atom_site_refinement_flags
_atom_site_disorder_assembly
_atom_site_disorder_group
Pt1 Pt 0.085223(5) 0.873227(18) 0.245469(5) 0.01866(4) Uani 1 1 d . A .
S1 S 0.13791(5) 0.92964(14) 0.15220(4) 0.0312(2) Uani 1 1 d . A .
P1 P 0.15650(4) 0.98368(10) 0.30279(4) 0.01784(16) Uani 1 1 d . . .
C1 C 0.13530(19) 1.1534(4) 0.33533(18) 0.0239(7) Uani 1 1 d . A .
Cl1L Cl 0.05920(9) 1.1333(2) 0.52691(9) 0.0567(4) Uani 1 1 d . . .
C1L C 0.0000 1.0280(9) 0.5000 0.050(2) Uani 1 2 d S . .
H1LA H -0.0125 0.9688 0.5355 0.060 Uiso 1 1 d R . .
P2 P 0.01180(4) 0.76765(10) 0.18793(4) 0.01737(16) Uani 1 1 d . . .
S2 S 0.03373(4) 0.80741(11) 0.33972(4) 0.02182(17) Uani 1 1 d . . .
C2 C 0.0768(2) 1.1944(5) 0.3326(2) 0.0329(9) Uani 1 1 d . . .
H2A H 0.0477 1.1310 0.3177 0.06(2) Uiso 1 1 calc R A .
C3 C 0.0616(3) 1.3291(6) 0.3521(3) 0.0433(12) Uani 1 1 d . A .
H3A H 0.0218 1.3575 0.3496 0.054(19) Uiso 1 1 calc R . .
C4 C 0.1028(3) 1.4216(6) 0.3749(3) 0.0415(11) Uani 1 1 d . . .
H4A H 0.0916 1.5131 0.3880 0.05(2) Uiso 1 1 calc R A .
C5 C 0.1610(2) 1.3807(7) 0.3786(2) 0.0381(9) Uani 1 1 d . A .
H5A H 0.1897 1.4443 0.3943 0.024(13) Uiso 1 1 calc R . .
C6 C 0.1771(2) 1.2473(5) 0.3595(2) 0.0298(8) Uani 1 1 d . . .
H6A H 0.2168 1.2193 0.3627 0.038(16) Uiso 1 1 calc R A .
C7 C 0.1904(2) 0.8962(6) 0.3715(2) 0.003(3) Uiso 0.450(16) 1 d PG A 1
C8 C 0.1659(3) 0.9174(7) 0.4332(3) 0.026(2) Uiso 0.450(16) 1 d PG A 1
H8A H 0.1338 0.9793 0.4381 0.031 Uiso 0.450(16) 1 calc PR A 1
C9 C 0.1885(4) 0.8479(8) 0.4877(2) 0.031(2) Uiso 0.450(16) 1 d PG A 1
H9A H 0.1718 0.8624 0.5299 0.037 Uiso 0.450(16) 1 calc PR A 1
C10 C 0.2356(4) 0.7573(9) 0.4806(3) 0.045(3) Uiso 0.450(16) 1 d PG A 1
H10A H 0.2510 0.7099 0.5179 0.053 Uiso 0.450(16) 1 calc PR A 1
C11 C 0.2601(3) 0.7361(10) 0.4189(4) 0.045(3) Uiso 0.450(16) 1 d PG A 1
H11A H 0.2923 0.6742 0.4140 0.054 Uiso 0.450(16) 1 calc PR A 1
C12 C 0.2375(3) 0.8056(9) 0.3644(3) 0.030(2) Uiso 0.450(16) 1 d PG A 1
H12A H 0.2543 0.7911 0.3222 0.035 Uiso 0.450(16) 1 calc PR A 1
C7' C 0.1896(3) 0.8892(6) 0.3728(2) 0.037(5) Uiso 0.550(16) 1 d PG A 2
C8' C 0.1857(3) 0.9383(6) 0.4370(3) 0.0259(16) Uiso 0.550(16) 1 d PG A 2
H8A' H 0.1637 1.0202 0.4463 0.031 Uiso 0.550(16) 1 calc PR A 2
C9' C 0.2139(3) 0.8675(7) 0.48769(19) 0.0314(17) Uiso 0.550(16) 1 d PG A 2
H9A' H 0.2112 0.9010 0.5316 0.038 Uiso 0.550(16) 1 calc PR A 2
C10' C 0.2461(3) 0.7476(7) 0.4742(2) 0.037(2) Uiso 0.550(16) 1 d PG A 2
H10' H 0.2654 0.6992 0.5088 0.044 Uiso 0.550(16) 1 calc PR A 2
C11' C 0.2500(3) 0.6985(6) 0.4100(3) 0.0297(18) Uiso 0.550(16) 1 d PG A 2
H11' H 0.2720 0.6166 0.4007 0.036 Uiso 0.550(16) 1 calc PR A 2
C12' C 0.2218(3) 0.7693(6) 0.35928(19) 0.0208(15) Uiso 0.550(16) 1 d PG A 2
H12' H 0.2245 0.7358 0.3154 0.025 Uiso 0.550(16) 1 calc PR A 2
C13 C 0.21768(16) 1.0146(5) 0.24632(17) 0.0220(7) Uani 1 1 d . A .
H13A H 0.2430 1.0898 0.2641 0.026 Uiso 1 1 calc R . .
H13B H 0.2415 0.9285 0.2427 0.026 Uiso 1 1 calc R . .
C14 C 0.19494(18) 1.0569(5) 0.17766(17) 0.0258(8) Uani 1 1 d . . .
C15 C 0.24407(19) 1.0502(6) 0.12488(19) 0.0311(9) Uani 1 1 d . A .
H15A H 0.2240 1.0680 0.0819 0.028(14) Uiso 1 1 calc R . .
C16 C 0.2874(2) 1.1706(6) 0.1334(2) 0.0372(11) Uani 1 1 d . . .
H16A H 0.3153 1.1685 0.0963 0.028(14) Uiso 1 1 calc R A .
H16B H 0.3099 1.1553 0.1744 0.06(2) Uiso 1 1 calc R . .
C17 C 0.2591(2) 1.3159(6) 0.1362(2) 0.0399(11) Uani 1 1 d . A .
H17A H 0.2895 1.3871 0.1453 0.018(10) Uiso 1 1 calc R . .
H17B H 0.2411 1.3380 0.0931 0.06(2) Uiso 1 1 calc R . .
C18 C 0.2130(2) 1.3213(6) 0.1893(2) 0.0348(9) Uani 1 1 d . . .
H18A H 0.2324 1.3041 0.2326 0.07(2) Uiso 1 1 calc R A .
C19 C 0.16879(19) 1.2046(5) 0.1772(2) 0.0284(8) Uani 1 1 d . A .
H19A H 0.1496 1.2207 0.1342 0.012(10) Uiso 1 1 calc R . .
H19B H 0.1382 1.2099 0.2115 0.041(17) Uiso 1 1 calc R . .
C20 C 0.2739(2) 0.9060(6) 0.1173(2) 0.0381(12) Uani 1 1 d . . .
H20A H 0.2490 0.8357 0.1406 0.045(19) Uiso 1 1 calc R A .
C21 C 0.2753(3) 0.8653(13) 0.0448(3) 0.068(2) Uani 1 1 d . A .
H21A H 0.2835 0.7651 0.0408 0.102 Uiso 1 1 calc R . .
H21B H 0.3059 0.9188 0.0224 0.102 Uiso 1 1 calc R . .
H21C H 0.2373 0.8861 0.0245 0.102 Uiso 1 1 calc R . .
C22 C 0.3356(2) 0.8961(8) 0.1467(3) 0.0486(17) Uani 1 1 d . A .
H22A H 0.3337 0.9083 0.1945 0.073 Uiso 1 1 calc R . .
H22B H 0.3603 0.9695 0.1278 0.073 Uiso 1 1 calc R . .
H22C H 0.3524 0.8042 0.1367 0.073 Uiso 1 1 calc R . .
C23 C 0.1832(3) 1.4673(7) 0.1917(3) 0.0503(14) Uani 1 1 d . A .
H23A H 0.2129 1.5393 0.1996 0.075 Uiso 1 1 calc R . .
H23B H 0.1545 1.4690 0.2274 0.075 Uiso 1 1 calc R . .
H23C H 0.1635 1.4857 0.1497 0.075 Uiso 1 1 calc R . .
C24 C 0.03172(18) 0.6175(4) 0.13808(19) 0.0232(7) Uani 1 1 d . A .
C25 C 0.0266(2) 0.4805(5) 0.1590(3) 0.0435(12) Uani 1 1 d . . .
H25A H 0.0111 0.4608 0.2013 0.045(18) Uiso 1 1 calc R A .
C26 C 0.0444(2) 0.3705(9) 0.1180(4) 0.0564(15) Uani 1 1 d . A .
H26A H 0.0406 0.2765 0.1326 0.08(3) Uiso 1 1 calc R . .
C27 C 0.0668(3) 0.3976(7) 0.0580(3) 0.0556(19) Uani 1 1 d . . .
H27A H 0.0782 0.3227 0.0301 0.15(6) Uiso 1 1 calc R A .
C28 C 0.0731(4) 0.5336(8) 0.0371(3) 0.064(2) Uani 1 1 d . A .
H28A H 0.0898 0.5525 -0.0047 0.09(3) Uiso 1 1 calc R . .
C29 C 0.0551(3) 0.6430(7) 0.0768(2) 0.0459(14) Uani 1 1 d . . .
H29A H 0.0589 0.7366 0.0617 0.06(2) Uiso 1 1 calc R A .
C30 C -0.02909(14) 0.8736(6) 0.12891(14) 0.0205(5) Uani 1 1 d . A .
C31 C -0.07385(19) 0.8118(5) 0.0921(2) 0.0289(8) Uani 1 1 d . . .
H31A H -0.0829 0.7158 0.0987 0.025(13) Uiso 1 1 calc R A .
C32 C -0.10488(19) 0.8872(7) 0.0467(2) 0.0332(10) Uani 1 1 d . A .
H32A H -0.1352 0.8433 0.0223 0.038(16) Uiso 1 1 calc R . .
C33 C -0.0923(2) 1.0272(7) 0.0362(3) 0.0424(12) Uani 1 1 d . . .
H33A H -0.1130 1.0792 0.0038 0.027(14) Uiso 1 1 calc R A .
C34 C -0.0493(3) 1.0893(6) 0.0736(4) 0.064(2) Uani 1 1 d . A .
H34A H -0.0417 1.1864 0.0684 0.07(2) Uiso 1 1 calc R . .
C35 C -0.0167(2) 1.0125(5) 0.1190(3) 0.0452(14) Uani 1 1 d . . .
H35A H 0.0140 1.0561 0.1430 0.12(4) Uiso 1 1 calc R A .
C36 C -0.04199(17) 0.7039(4) 0.24756(18) 0.0230(7) Uani 1 1 d . A .
H36A H -0.0813 0.7036 0.2271 0.034(15) Uiso 1 1 calc R . .
H36B H -0.0322 0.6067 0.2604 0.037(16) Uiso 1 1 calc R . .
C37 C -0.04248(16) 0.7973(4) 0.30899(17) 0.0206(7) Uani 1 1 d . A .
C38 C -0.08218(17) 0.7363(5) 0.36435(19) 0.0242(7) Uani 1 1 d . . .
H38A H -0.0769 0.7996 0.4031 0.05(2) Uiso 1 1 calc R A .
C39 C -0.14718(17) 0.7483(5) 0.3446(2) 0.0293(8) Uani 1 1 d . A .
H39A H -0.1546 0.6894 0.3054 0.028(14) Uiso 1 1 calc R . .
H39B H -0.1717 0.7124 0.3809 0.021(12) Uiso 1 1 calc R . .
C40 C -0.16475(19) 0.8992(5) 0.3293(2) 0.0322(11) Uani 1 1 d . . .
H40A H -0.2065 0.9022 0.3163 0.07(3) Uiso 1 1 calc R A .
H40B H -0.1599 0.9573 0.3693 0.009(10) Uiso 1 1 calc R . .
C41 C -0.12747(18) 0.9584(5) 0.2742(2) 0.0300(8) Uani 1 1 d . A .
H41A H -0.1343 0.9015 0.2336 0.024(13) Uiso 1 1 calc R . .
C42 C -0.06315(17) 0.9469(4) 0.2935(2) 0.0229(7) Uani 1 1 d . . .
H42A H -0.0561 1.0063 0.3326 0.018(12) Uiso 1 1 calc R A .
H42B H -0.0391 0.9845 0.2571 0.028(15) Uiso 1 1 calc R . .
C43 C -0.06643(19) 0.5868(5) 0.3892(2) 0.0297(8) Uani 1 1 d . A .
H43A H -0.0236 0.5728 0.3820 0.025(13) Uiso 1 1 calc R . .
C44 C -0.0985(3) 0.4666(6) 0.3547(3) 0.0411(11) Uani 1 1 d . . .
H44A H -0.0916 0.4721 0.3072 0.12(4) Uiso 1 1 calc R A .
H44B H -0.1405 0.4737 0.3634 0.07(3) Uiso 1 1 calc R . .
H44C H -0.0838 0.3771 0.3715 0.08(2) Uiso 1 1 calc R . .
C45 C -0.0776(3) 0.5766(7) 0.4635(3) 0.0450(13) Uani 1 1 d . . .
H45A H -0.0563 0.6514 0.4863 0.024(14) Uiso 1 1 calc R A .
H45B H -0.0640 0.4856 0.4797 0.041(17) Uiso 1 1 calc R . .
H45C H -0.1195 0.5862 0.4721 0.06(2) Uiso 1 1 calc R . .
C46 C -0.1431(2) 1.1096(6) 0.2595(3) 0.0441(12) Uani 1 1 d . . .
H46A H -0.1187 1.1442 0.2235 0.047(19) Uiso 1 1 calc R A .
H46B H -0.1364 1.1667 0.2989 0.10(4) Uiso 1 1 calc R . .
H46C H -0.1844 1.1156 0.2467 0.07(2) Uiso 1 1 calc R . .

loop_
_atom_site_aniso_label
_atom_site_aniso_U_11
_atom_site_aniso_U_22
_atom_site_aniso_U_33
_atom_site_aniso_U_23
_atom_site_aniso_U_13
_atom_site_aniso_U_12
Pt1 0.01533(6) 0.02501(6) 0.01564(5) -0.00044(5) -0.00038(3) -0.00213(6)
S1 0.0244(5) 0.0540(6) 0.0151(3) -0.0025(4) 0.0002(3) -0.0146(4)
P1 0.0153(4) 0.0241(4) 0.0141(3) 0.0002(3) -0.0008(3) -0.0024(3)
C1 0.0287(19) 0.0228(17) 0.0202(15) 0.0012(13) -0.0004(13) -0.0011(14)
Cl1L 0.0641(10) 0.0578(9) 0.0482(8) -0.0101(7) -0.0011(7) 0.0015(8)
C1L 0.071(6) 0.038(4) 0.042(4) 0.000 -0.005(4) 0.000
P2 0.0160(4) 0.0201(4) 0.0161(3) 0.0003(3) -0.0010(3) -0.0034(3)
S2 0.0191(4) 0.0297(5) 0.0167(3) 0.0020(3) -0.0006(3) -0.0023(3)
C2 0.030(2) 0.031(2) 0.037(2) -0.0037(17) -0.0003(17) 0.0017(17)
C3 0.040(3) 0.037(2) 0.052(3) -0.004(2) 0.003(2) 0.013(2)
C4 0.057(3) 0.030(2) 0.038(2) -0.0070(19) 0.005(2) 0.007(2)
C5 0.044(2) 0.030(2) 0.0403(19) -0.010(2) -0.0037(17) -0.003(3)
C6 0.033(2) 0.030(2) 0.0264(17) -0.0046(15) -0.0024(15) 0.0007(16)
C13 0.0141(15) 0.035(2) 0.0168(14) 0.0029(13) 0.0007(11) -0.0057(13)
C14 0.0224(17) 0.040(2) 0.0148(14) 0.0030(14) -0.0025(12) -0.0052(15)
C15 0.0221(18) 0.055(3) 0.0162(14) 0.0049(16) 0.0022(13) -0.0106(18)
C16 0.027(2) 0.057(3) 0.0281(19) 0.0103(19) 0.0018(16) -0.012(2)
C17 0.039(2) 0.050(3) 0.031(2) 0.013(2) -0.0019(18) -0.016(2)
C18 0.035(2) 0.041(2) 0.0286(19) 0.0094(17) -0.0053(17) -0.0055(19)
C19 0.0247(18) 0.037(2) 0.0237(16) 0.0070(16) -0.0033(14) -0.0021(16)
C20 0.032(2) 0.058(4) 0.0243(17) -0.0006(18) 0.0065(15) 0.0003(19)
C21 0.056(3) 0.111(6) 0.036(2) -0.025(4) -0.001(2) 0.030(5)
C22 0.036(2) 0.065(5) 0.045(2) 0.016(3) -0.0038(19) 0.006(3)
C23 0.060(4) 0.044(3) 0.046(3) -0.004(2) -0.008(3) 0.000(3)
C24 0.0251(17) 0.0209(16) 0.0235(16) -0.0035(13) -0.0037(13) -0.0007(13)
C25 0.040(3) 0.024(2) 0.066(3) 0.004(2) 0.011(2) -0.0018(19)
C26 0.041(2) 0.026(2) 0.101(5) -0.018(4) -0.005(3) -0.003(3)
C27 0.060(3) 0.051(4) 0.056(3) -0.034(3) -0.026(3) 0.023(3)
C28 0.098(5) 0.071(4) 0.023(2) -0.013(2) -0.003(3) 0.051(4)
C29 0.065(4) 0.049(3) 0.0240(19) -0.0007(19) 0.007(2) 0.028(3)
C30 0.0215(13) 0.0206(12) 0.0193(11) 0.0018(18) -0.0001(10) 0.000(2)
C31 0.0245(19) 0.031(2) 0.0309(18) 0.0014(16) -0.0080(15) -0.0049(16)
C32 0.0262(17) 0.042(3) 0.0315(16) 0.007(2) -0.0067(13) -0.001(2)
C33 0.030(2) 0.054(3) 0.043(3) 0.023(2) -0.014(2) -0.003(2)
C34 0.072(4) 0.036(3) 0.083(5) 0.033(3) -0.044(4) -0.022(3)
C35 0.043(3) 0.031(2) 0.061(3) 0.020(2) -0.033(2) -0.018(2)
C36 0.0202(16) 0.0267(18) 0.0221(15) 0.0006(13) 0.0011(13) -0.0074(13)
C37 0.0144(16) 0.0297(19) 0.0176(14) 0.0006(13) -0.0013(12) -0.0018(13)
C38 0.0191(16) 0.032(2) 0.0213(15) 0.0042(14) 0.0015(12) -0.0043(14)
C39 0.0159(16) 0.041(2) 0.0306(18) 0.0089(17) 0.0045(14) -0.0041(15)
C40 0.0205(17) 0.044(3) 0.0324(18) 0.0071(17) 0.0022(14) 0.0026(16)
C41 0.0181(17) 0.040(2) 0.0315(19) 0.0069(17) -0.0014(14) 0.0041(16)
C42 0.0186(17) 0.0259(18) 0.0243(16) 0.0038(13) -0.0013(13) -0.0003(14)
C43 0.0218(18) 0.035(2) 0.0323(19) 0.0097(16) 0.0019(15) -0.0021(15)
C44 0.044(3) 0.032(2) 0.047(3) 0.007(2) 0.004(2) -0.009(2)
C45 0.041(3) 0.062(4) 0.032(2) 0.020(2) 0.001(2) -0.007(3)
C46 0.033(2) 0.042(3) 0.058(3) 0.016(2) 0.004(2) 0.013(2)

loop_
_geom_bond_atom_site_label_1
_geom_bond_atom_site_label_2
_geom_bond_distance
_geom_bond_site_symmetry_2
_geom_bond_publ_flag
Pt1 P1 2.2620(9) . ?
Pt1 P2 2.2788(9) . ?
Pt1 S1 2.3136(9) . ?
Pt1 S2 2.3385(9) . ?
S1 C14 1.856(4) . ?
P1 C7 1.802(4) . ?
P1 C1 1.819(4) . ?
P1 C13 1.837(4) . ?
P1 C7' 1.846(4) . ?
C1 C2 1.394(6) . ?
C1 C6 1.398(6) . ?
Cl1L C1L 1.772(6) . ?
C1L Cl1L 1.772(5) 2_556 ?
P2 C24 1.816(4) . ?
P2 C30 1.826(4) . ?
P2 C36 1.834(4) . ?
S2 C37 1.852(4) . ?
C2 C3 1.392(7) . ?
C3 C4 1.372(9) . ?
C4 C5 1.389(8) . ?
C5 C6 1.383(8) . ?
C7 C8 1.3900 . ?
C7 C12 1.3900 . ?
C8 C9 1.3900 . ?
C9 C10 1.3900 . ?
C10 C11 1.3900 . ?
C11 C12 1.3900 . ?
C7' C8' 1.3900 . ?
C7' C12' 1.3900 . ?
C8' C9' 1.3900 . ?
C9' C10' 1.3900 . ?
C10' C11' 1.3900 . ?
C11' C12' 1.3900 . ?
C13 C14 1.542(5) . ?
C14 C19 1.533(7) . ?
C14 C15 1.558(6) . ?
C15 C16 1.527(7) . ?
C15 C20 1.546(8) . ?
C16 C17 1.534(9) . ?
C17 C18 1.513(7) . ?
C18 C19 1.524(7) . ?
C18 C23 1.553(9) . ?
C20 C21 1.525(7) . ?
C20 C22 1.535(7) . ?
C24 C29 1.379(6) . ?
C24 C25 1.382(6) . ?
C25 C26 1.403(9) . ?
C26 C27 1.351(11) . ?
C27 C28 1.375(11) . ?
C28 C29 1.385(7) . ?
C30 C35 1.372(7) . ?
C30 C31 1.397(5) . ?
C31 C32 1.367(6) . ?
C32 C33 1.385(9) . ?
C33 C34 1.376(8) . ?
C34 C35 1.393(7) . ?
C36 C37 1.535(5) . ?
C37 C42 1.538(5) . ?
C37 C38 1.562(5) . ?
C38 C39 1.543(6) . ?
C38 C43 1.558(6) . ?
C39 C40 1.529(7) . ?
C40 C41 1.519(6) . ?
C41 C46 1.519(7) . ?
C41 C42 1.525(6) . ?
C43 C44 1.531(7) . ?
C43 C45 1.537(7) . ?
